data_7713740
loop_
_publ_author_name
'Yadav, Abhishek Kumar'
'Rajak, Richa'
'Ghule, Vikas'
'Dharavath, Srinivas'

_publ_section_title
;
 Energetic coordination compounds: self-assembled from the nitrogen-rich
 energetic C-C bonded pyrazole and triazole
;
_journal_name_full 'Dalton Transactions'
_journal_paper_doi 10.1039/D3DT02410E
_journal_year 2023
_chemical_formula_moiety 'C10 H20 N14 Ni2 O10, 2(N O3)'
_chemical_formula_sum 'C10 H20 N16 Ni2 O16'
_chemical_formula_weight 737.755
_space_group_crystal_system monoclinic
_space_group_IT_number 14
_space_group_name_Hall '-P 2yn'
_space_group_name_H-M_alt 'P 1 21/n 1'
_symmetry_Int_Tables_number 14
_audit_creation_date 2023-07-27
_audit_creation_method
;
Olex2 1.3
(compiled 2020.11.12 svn.r5f609507 for OlexSys, GUI svn.r6272)
;
_audit_update_record
;
2023-07-27 deposited with the CCDC.	2023-08-11 downloaded from the CCDC.
;
_cell_angle_alpha 90
_cell_angle_beta 109.443(7)
_cell_angle_gamma 90
_cell_formula_units_Z 2
_cell_length_a 9.187(2)
_cell_length_b 10.547(3)
_cell_length_c 13.348(3)
_cell_measurement_reflns_used 8304
_cell_measurement_temperature 100
_cell_measurement_theta_max 28.37
_cell_measurement_theta_min 2.52
_cell_volume 1219.6(5)
_computing_cell_refinement 'SAINT V8.40B (?, 2016)'
_computing_data_reduction 'SAINT V8.40B (?, 2016)'
_computing_molecular_graphics 'Olex2 1.3 (Dolomanov et al., 2009)'
_computing_publication_material 'Olex2 1.3 (Dolomanov et al., 2009)'
_computing_structure_refinement 'olex2.refine 1.3 (Bourhis et al., 2015)'
_diffrn_ambient_temperature 100
_diffrn_detector 'Bruker APEX2 area detector'
_diffrn_detector_area_resol_mean 7.9
_diffrn_detector_type 'CCD area detector'
_diffrn_measured_fraction_theta_full 0.9981
_diffrn_measured_fraction_theta_max 0.9981
_diffrn_measurement_device 'three-circle diffractometer'
_diffrn_measurement_device_type 'Bruker APEX-II CCD'
_diffrn_measurement_method '\f and \w scans'
_diffrn_radiation_monochromator 'mirror optics'
_diffrn_radiation_probe x-ray
_diffrn_radiation_type 'Mo K\a'
_diffrn_radiation_wavelength 0.71073
_diffrn_reflns_av_R_equivalents 0.0000
_diffrn_reflns_av_unetI/netI 0.0390
_diffrn_reflns_Laue_measured_fraction_full 0.9981
_diffrn_reflns_Laue_measured_fraction_max 0.9981
_diffrn_reflns_limit_h_max 11
_diffrn_reflns_limit_h_min -12
_diffrn_reflns_limit_k_max 14
_diffrn_reflns_limit_k_min 0
_diffrn_reflns_limit_l_max 17
_diffrn_reflns_limit_l_min 0
_diffrn_reflns_number 3047
_diffrn_reflns_point_group_measured_fraction_full 0.9981
_diffrn_reflns_point_group_measured_fraction_max 0.9981
_diffrn_reflns_theta_full 25.0499
_diffrn_reflns_theta_max 25.05
_diffrn_reflns_theta_min 3.04
_diffrn_source 'microfocus sealed X-ray tube'
_diffrn_source_current 1.0
_diffrn_source_power 0.05
_diffrn_source_type 'Incoatec I\ms'
_diffrn_source_voltage 50.0
_diffrn_standards_number 0
_exptl_absorpt_coefficient_mu 1.656
_exptl_absorpt_correction_type multi-scan
_exptl_absorpt_process_details
;
 TWINABS-2012/1 (Bruker,2012) was used for absorption correction.

Final HKLF 4 output contains 27674 reflections, Rint = 0.0665
 (17030 with I > 3sig(I), Rint = 0.0596)
;
_exptl_crystal_colour 'clear greenish green'
_exptl_crystal_colour_lustre clear
_exptl_crystal_colour_modifier greenish
_exptl_crystal_colour_primary green
_exptl_crystal_density_diffrn 2.009
_exptl_crystal_description block
_exptl_crystal_F_000 753.904
_exptl_crystal_size_max 0.22
_exptl_crystal_size_mid 0.2
_exptl_crystal_size_min 0.16
_exptl_transmission_factor_max 1.66
_exptl_transmission_factor_min 0.23
_refine_diff_density_max 0.6384
_refine_diff_density_min -0.5755
_refine_diff_density_rms 0.1503
_refine_ls_d_res_high 0.8393
_refine_ls_d_res_low 6.6945
_refine_ls_goodness_of_fit_ref 1.0707
_refine_ls_hydrogen_treatment mixed
_refine_ls_matrix_type full
_refine_ls_number_constraints 11
_refine_ls_number_parameters 221
_refine_ls_number_reflns 2154
_refine_ls_number_restraints 1
_refine_ls_restrained_S_all 1.0704
_refine_ls_R_factor_all 0.0470
_refine_ls_R_factor_gt 0.0429
_refine_ls_shift/su_max 0.0002
_refine_ls_shift/su_mean 0.0000
_refine_ls_structure_factor_coef Fsqd
_refine_ls_weighting_details 'w=1/[\s^2^(Fo^2^)+(0.0537P)^2^+6.5382P] where P=(Fo^2^+2Fc^2^)/3'
_refine_ls_weighting_scheme calc
_refine_ls_wR_factor_gt 0.1196
_refine_ls_wR_factor_ref 0.1222
_reflns_Friedel_coverage 0.0
_reflns_limit_h_max 7
_reflns_limit_h_min -10
_reflns_limit_k_max 12
_reflns_limit_k_min 0
_reflns_limit_l_max 15
_reflns_limit_l_min -6
_reflns_number_gt 1983
_reflns_number_total 2154
_reflns_threshold_expression I>=2u(I)
_cod_data_source_file d3dt02410e2.cif
_cod_data_source_block 13augc_0m_4_a
_cod_original_sg_symbol_Hall '-P 2ybc (x-z,y,z)'
_cod_database_code 7713740
_olex2_refinement_description
;
1. Fixed Uiso
 At 1.2 times of:
  All C(H) groups, All N(H,H) groups
 At 1.5 times of:
  All N(H) groups, All O(H) groups, All O(H,H) groups
2. Restrained distances
 O1_1-H1a
 0.85 with sigma of 0.02
3.a Aromatic/amide H refined with riding coordinates:
 C1(H1)
3.b X=CH2 refined with riding coordinates:
 N7(H7a,H7b)
;
_olex2_submission_special_instructions 'No special instructions were received'

loop_
_space_group_symop_id
_space_group_symop_operation_xyz
1 x,y,z
2 -x+1/2,y+1/2,-z+1/2
3 -x,-y,-z
4 x-1/2,-y-1/2,z-1/2

loop_
_atom_site_label
_atom_site_type_symbol
_atom_site_fract_x
_atom_site_fract_y
_atom_site_fract_z
_atom_site_U_iso_or_equiv
_atom_site_adp_type
_atom_site_occupancy
_atom_site_refinement_flags_posn
H1a H 0.430(5) 0.117(5) 0.599(3) 0.028(15) Uiso 1.000000 D
Ni1_1 Ni 0.38179(6) 0.35887(5) 0.53917(4) 0.0098(2) Uani 1.000000 .
O3_1 O 0.2215(4) 0.3342(3) 0.3907(2) 0.0154(7) Uani 1.000000 .
H3a_1 H 0.149(7) 0.367(5) 0.383(4) 0.0231(10) Uiso 1.000000 R
H3b_1 H 0.238(7) 0.343(5) 0.342(5) 0.0231(10) Uiso 1.000000 R
O5_1 O 0.9250(3) 0.2169(3) 0.3481(3) 0.0204(7) Uani 1.000000 .
O2_1 O 0.5505(4) 0.3583(3) 0.6903(3) 0.0182(7) Uani 1.000000 .
H2a_1 H 0.525(7) 0.349(5) 0.742(5) 0.0272(10) Uiso 1.000000 R
H2b_1 H 0.622(7) 0.317(6) 0.694(4) 0.0272(10) Uiso 1.000000 R
O1_1 O 0.3651(4) 0.1597(3) 0.5513(3) 0.0163(7) Uani 1.000000 D
H1b_1 H 0.325(6) 0.117(5) 0.489(5) 0.0245(10) Uiso 1.000000 R
O4_1 O 0.7683(4) 0.0683(3) 0.3605(2) 0.0196(7) Uani 1.000000 .
N4_1 N 0.7943(4) 0.6205(3) 0.3975(3) 0.0119(7) Uani 1.000000 .
N6_1 N 0.9982(4) 0.6097(4) 0.3495(3) 0.0164(8) Uani 1.000000 .
H6_1 H 1.084(7) 0.630(5) 0.326(4) 0.0246(11) Uiso 1.000000 R
N5_1 N 0.9598(4) 0.4856(3) 0.3598(3) 0.0136(7) Uani 1.000000 .
N2_1 N 0.6366(4) 0.4452(3) 0.4552(3) 0.0112(7) Uani 1.000000 .
N1_1 N 0.5529(4) 0.3453(3) 0.4732(3) 0.0116(7) Uani 1.000000 .
N3_1 N 0.8126(4) 0.1794(3) 0.3697(3) 0.0140(7) Uani 1.000000 .
N7_1 N 0.9054(5) 0.8154(4) 0.3678(3) 0.0222(9) Uani 1.000000 .
H7a_1 H 0.8352(5) 0.8618(4) 0.3823(3) 0.0266(10) Uiso 1.000000 R
H7b_1 H 0.9795(5) 0.8523(4) 0.3504(3) 0.0266(10) Uiso 1.000000 R
C4_1 C 0.8374(4) 0.4979(4) 0.3886(3) 0.0108(8) Uani 1.000000 .
C5_1 C 0.8995(5) 0.6893(4) 0.3724(3) 0.0151(9) Uani 1.000000 .
C3_1 C 0.7429(4) 0.4004(4) 0.4152(3) 0.0106(8) Uani 1.000000 .
C1_1 C 0.6054(5) 0.2396(4) 0.4434(3) 0.0120(8) Uani 1.000000 .
H1_1 H 0.5661(5) 0.1569(4) 0.4463(3) 0.0143(10) Uiso 1.000000 R
C2_1 C 0.7270(5) 0.2690(4) 0.4073(3) 0.0113(8) Uani 1.000000 .
O8_2 O 0.7026(4) 0.6711(3) 0.7968(3) 0.0231(7) Uani 1.000000 .
O7_2 O 0.8720(4) 0.5177(3) 0.8343(3) 0.0262(8) Uani 1.000000 .
O6_2 O 0.6841(4) 0.5156(3) 0.8991(3) 0.0237(7) Uani 1.000000 .
N1_2 N 0.7532(4) 0.5675(4) 0.8440(3) 0.0194(8) Uani 1.000000 .

loop_
_atom_site_aniso_label
_atom_site_aniso_U_11
_atom_site_aniso_U_22
_atom_site_aniso_U_33
_atom_site_aniso_U_12
_atom_site_aniso_U_13
_atom_site_aniso_U_23
Ni1_1 0.0101(3) 0.0082(3) 0.0135(3) -0.00004(19) 0.0072(2) -0.00009(19)
O3_1 0.0132(16) 0.0203(16) 0.0136(15) 0.0012(12) 0.0057(13) -0.0027(12)
O5_1 0.0153(15) 0.0221(16) 0.0324(18) -0.0026(13) 0.0195(13) -0.0082(14)
O2_1 0.0193(17) 0.0219(17) 0.0149(16) 0.0023(13) 0.0079(13) 0.0022(12)
O1_1 0.0165(16) 0.0101(15) 0.0228(17) -0.0030(12) 0.0072(13) 0.0002(12)
O4_1 0.0270(17) 0.0098(15) 0.0247(16) 0.0013(13) 0.0121(13) -0.0013(12)
N4_1 0.0113(17) 0.0110(17) 0.0156(17) -0.0004(13) 0.0075(14) 0.0002(13)
N6_1 0.0124(18) 0.0171(19) 0.0227(19) -0.0009(14) 0.0099(15) 0.0040(15)
N5_1 0.0116(17) 0.0153(18) 0.0158(17) 0.0002(13) 0.0072(14) 0.0018(14)
N2_1 0.0133(17) 0.0098(17) 0.0125(16) 0.0002(13) 0.0069(13) 0.0022(13)
N1_1 0.0115(17) 0.0100(17) 0.0149(17) -0.0010(13) 0.0068(14) 0.0010(13)
N3_1 0.0143(18) 0.0141(18) 0.0139(17) 0.0037(14) 0.0049(14) -0.0013(14)
N7_1 0.023(2) 0.0134(19) 0.035(2) -0.0032(16) 0.0171(17) -0.0001(17)
C4_1 0.0108(18) 0.013(2) 0.0088(18) -0.0000(15) 0.0043(15) 0.0002(15)
C5_1 0.015(2) 0.017(2) 0.013(2) 0.0006(17) 0.0050(16) 0.0017(17)
C3_1 0.0094(19) 0.014(2) 0.0090(18) 0.0014(16) 0.0040(15) 0.0020(15)
C1_1 0.017(2) 0.008(2) 0.012(2) 0.0003(15) 0.0065(16) 0.0006(14)
C2_1 0.012(2) 0.0121(19) 0.0117(19) 0.0012(16) 0.0072(16) -0.0015(15)
O8_2 0.0245(17) 0.0251(17) 0.0230(17) 0.0053(14) 0.0123(14) 0.0048(14)
O7_2 0.0198(17) 0.0260(18) 0.0332(19) 0.0050(14) 0.0094(14) 0.0015(15)
O6_2 0.0237(17) 0.0274(18) 0.0239(17) -0.0015(14) 0.0130(14) 0.0024(14)
N1_2 0.0170(19) 0.022(2) 0.0182(18) -0.0001(16) 0.0039(15) -0.0002(15)

loop_
_atom_type_symbol
_atom_type_scat_dispersion_real
_atom_type_scat_dispersion_imag
_atom_type_scat_Cromer_Mann_a1
_atom_type_scat_Cromer_Mann_a2
_atom_type_scat_Cromer_Mann_a3
_atom_type_scat_Cromer_Mann_a4
_atom_type_scat_Cromer_Mann_b1
_atom_type_scat_Cromer_Mann_b2
_atom_type_scat_Cromer_Mann_b3
_atom_type_scat_Cromer_Mann_b4
_atom_type_scat_Cromer_Mann_c
_atom_type_scat_source
_atom_type_scat_dispersion_source
H 0.00000 0.00000 0.49300 0.32291 0.14019 0.04081 10.51090 26.12570 3.14236 57.79970 0.0030380000826 'International Tables Volume C Table 6.1.1.4 (pp. 500-502)' 'Henke, Gullikson and Davis, At. Data and Nucl. Data Tables, 1993, 54, 2'
C 0.00347 0.00161 2.31000 1.02000 1.58860 0.86500 20.84390 10.20750 0.56870 51.65120 0.215599998832 'International Tables Volume C Table 6.1.1.4 (pp. 500-502)' 'Henke, Gullikson and Davis, At. Data and Nucl. Data Tables, 1993, 54, 2'
N 0.00653 0.00323 12.21260 3.13220 2.01250 1.16630 0.00570 9.89330 28.99750 0.58260 -11.5290002823 'International Tables Volume C Table 6.1.1.4 (pp. 500-502)' 'Henke, Gullikson and Davis, At. Data and Nucl. Data Tables, 1993, 54, 2'
O 0.01158 0.00611 3.04850 2.28680 1.54630 0.86700 13.27710 5.70110 0.32390 32.90890 0.250800013542 'International Tables Volume C Table 6.1.1.4 (pp. 500-502)' 'Henke, Gullikson and Davis, At. Data and Nucl. Data Tables, 1993, 54, 2'
Ni 0.35663 1.12491 12.83760 7.29200 4.44380 2.38000 3.87850 0.25650 12.17630 66.34210 1.03410005569 'International Tables Volume C Table 6.1.1.4 (pp. 500-502)' 'Henke, Gullikson and Davis, At. Data and Nucl. Data Tables, 1993, 54, 2'

loop_
_geom_angle_atom_site_label_1
_geom_angle_atom_site_label_2
_geom_angle_atom_site_label_3
_geom_angle
_geom_angle_site_symmetry_1
_geom_angle_site_symmetry_3
_geom_angle_publ_flag
O2_1 Ni1_1 O3_1 172.45(13) . . ?
O1_1 Ni1_1 O3_1 84.32(13) . . ?
O1_1 Ni1_1 O2_1 88.43(12) . . ?
N4_1 Ni1_1 O3_1 90.02(14) 3_666 . ?
N4_1 Ni1_1 O2_1 92.02(14) 3_666 . ?
N4_1 Ni1_1 O1_1 89.24(13) 3_666 . ?
N2_1 Ni1_1 O3_1 96.90(13) 3_666 . ?
N2_1 Ni1_1 O2_1 90.64(13) 3_666 . ?
N2_1 Ni1_1 O1_1 167.44(13) 3_666 . ?
N2_1 Ni1_1 N4_1 78.27(13) 3_666 3_666 ?
N1_1 Ni1_1 O3_1 89.03(13) . . ?
N1_1 Ni1_1 O2_1 89.19(14) . . ?
N1_1 Ni1_1 O1_1 92.81(13) . . ?
N1_1 Ni1_1 N4_1 177.65(13) . 3_666 ?
N1_1 Ni1_1 N2_1 99.71(13) . 3_666 ?
C4_1 N4_1 Ni1_1 115.0(3) . 3_666 ?
C5_1 N4_1 Ni1_1 140.6(3) . 3_666 ?
C5_1 N4_1 C4_1 103.7(3) . . ?
C5_1 N6_1 N5_1 110.9(3) . . ?
C4_1 N5_1 N6_1 102.1(3) . . ?
N1_1 N2_1 Ni1_1 134.5(3) . 3_666 ?
C3_1 N2_1 Ni1_1 116.2(3) . 3_666 ?
C3_1 N2_1 N1_1 108.8(3) . . ?
N2_1 N1_1 Ni1_1 125.2(3) . . ?
C1_1 N1_1 Ni1_1 126.6(3) . . ?
C1_1 N1_1 N2_1 108.2(3) . . ?
O4_1 N3_1 O5_1 124.0(3) . . ?
C2_1 N3_1 O5_1 118.4(3) . . ?
C2_1 N3_1 O4_1 117.6(3) . . ?
N5_1 C4_1 N4_1 114.9(4) . . ?
C3_1 C4_1 N4_1 115.4(3) . . ?
C3_1 C4_1 N5_1 129.7(4) . . ?
N6_1 C5_1 N4_1 108.4(4) . . ?
N7_1 C5_1 N4_1 126.6(4) . . ?
N7_1 C5_1 N6_1 124.9(4) . . ?
C4_1 C3_1 N2_1 114.7(4) . . ?
C2_1 C3_1 N2_1 107.9(4) . . ?
C2_1 C3_1 C4_1 137.3(4) . . ?
C2_1 C1_1 N1_1 109.3(4) . . ?
C3_1 C2_1 N3_1 129.1(4) . . ?
C1_1 C2_1 N3_1 125.2(4) . . ?
C1_1 C2_1 C3_1 105.7(3) . . ?
O7_2 N1_2 O8_2 119.7(4) . . ?
O6_2 N1_2 O8_2 119.7(4) . . ?
O6_2 N1_2 O7_2 120.5(4) . . ?

loop_
_geom_bond_atom_site_label_1
_geom_bond_atom_site_label_2
_geom_bond_distance
_geom_bond_site_symmetry_2
_geom_bond_publ_flag
Ni1_1 O3_1 2.054(3) . ?
Ni1_1 O2_1 2.095(3) . ?
Ni1_1 O1_1 2.116(3) . ?
Ni1_1 N4_1 2.071(3) 3_666 ?
Ni1_1 N2_1 2.076(4) 3_666 ?
Ni1_1 N1_1 2.047(3) . ?
O5_1 N3_1 1.226(5) . ?
O4_1 N3_1 1.233(5) . ?
N4_1 C4_1 1.370(5) . ?
N4_1 C5_1 1.338(6) . ?
N6_1 N5_1 1.374(5) . ?
N6_1 C5_1 1.344(6) . ?
N5_1 C4_1 1.309(5) . ?
N2_1 N1_1 1.372(5) . ?
N2_1 C3_1 1.345(5) . ?
N1_1 C1_1 1.327(5) . ?
N3_1 C2_1 1.423(5) . ?
N7_1 C5_1 1.333(6) . ?
C4_1 C3_1 1.464(6) . ?
C3_1 C2_1 1.395(6) . ?
C1_1 C2_1 1.391(6) . ?
O8_2 N1_2 1.270(5) . ?
O7_2 N1_2 1.256(5) . ?
O6_2 N1_2 1.247(5) . ?

loop_
_geom_torsion_atom_site_label_1
_geom_torsion_atom_site_label_2
_geom_torsion_atom_site_label_3
_geom_torsion_atom_site_label_4
_geom_torsion
_geom_torsion_site_symmetry_1
_geom_torsion_site_symmetry_2
_geom_torsion_site_symmetry_3
_geom_torsion_site_symmetry_4
_geom_torsion_publ_flag
Ni1_1 N4_1 C4_1 N5_1 -172.7(3) 3_666 . . . ?
Ni1_1 N4_1 C4_1 C3_1 5.7(3) 3_666 . . . ?
Ni1_1 N4_1 C5_1 N6_1 169.6(5) 3_666 . . . ?
Ni1_1 N4_1 C5_1 N7_1 -11.9(5) 3_666 . . . ?
Ni1_1 N2_1 N1_1 Ni1_1 -10.4(4) 3_666 . . . ?
Ni1_1 N2_1 N1_1 C1_1 171.4(4) 3_666 . . . ?
Ni1_1 N2_1 C3_1 C4_1 4.1(3) 3_666 . . . ?
Ni1_1 N2_1 C3_1 C2_1 -173.7(3) 3_666 . . . ?
Ni1_1 N1_1 N2_1 Ni1_1 -10.4(4) . . . 3_666 ?
Ni1_1 N1_1 N2_1 C3_1 177.5(3) . . . . ?
Ni1_1 N1_1 C1_1 C2_1 -177.0(3) . . . . ?
O5_1 N3_1 C2_1 C3_1 6.5(4) . . . . ?
O5_1 N3_1 C2_1 C1_1 -174.3(4) . . . . ?
O4_1 N3_1 C2_1 C3_1 -173.3(3) . . . . ?
O4_1 N3_1 C2_1 C1_1 6.0(4) . . . . ?
N4_1 C4_1 N5_1 N6_1 -0.0(4) . . . . ?
N4_1 C4_1 C3_1 N2_1 -6.5(4) . . . . ?
N4_1 C4_1 C3_1 C2_1 170.5(3) . . . . ?
N4_1 C5_1 N6_1 N5_1 -0.3(4) . . . . ?
N6_1 N5_1 C4_1 C3_1 -178.1(3) . . . . ?
N5_1 C4_1 C3_1 N2_1 171.6(4) . . . . ?
N5_1 C4_1 C3_1 C2_1 -11.4(6) . . . . ?
N2_1 N1_1 C1_1 C2_1 1.2(3) . . . . ?
N2_1 C3_1 C2_1 N3_1 180.0(3) . . . . ?
N2_1 C3_1 C2_1 C1_1 0.6(3) . . . . ?
N1_1 C1_1 C2_1 N3_1 179.5(3) . . . . ?
N1_1 C1_1 C2_1 C3_1 -1.1(4) . . . . ?
N3_1 C2_1 C3_1 C4_1 2.9(6) . . . . ?
C4_1 C3_1 C2_1 C1_1 -176.5(5) . . . . ?

loop_
_restr_distance_atom_site_label_1
_restr_distance_atom_site_label_2
_restr_distance_site_symmetry_2
_restr_distance_target
_restr_distance_target_weight_param
_restr_distance_diff
O1_1 H1a 1 0.8500 0.0200 0.0088
